data_7239203
loop_
_publ_author_name
'Yu, Meihui'
'Hu, Ming'
'Wu, Zhenting'

_publ_section_title
;
 Synthesis, crystal structures and properties of transition metal
 coordination polymers based on a rigid triazole dicarboxylic acid
;
_journal_issue 47
_journal_name_full 'RSC Advances'
_journal_page_first 25175
_journal_paper_doi 10.1039/c3ra43425g
_journal_volume 3
_journal_year 2013
_chemical_formula_sum 'C28 H21 Cu N5 O6'
_chemical_formula_weight 587.04
_chemical_name_common Cu
_space_group_IT_number 14
_space_group_name_Hall '-P 2ybc'
_space_group_name_H-M_alt 'P 1 21/c 1'
_symmetry_cell_setting monoclinic
_symmetry_space_group_name_H-M 'P 1 21/c 1'
_atom_sites_solution_hydrogens geom
_atom_sites_solution_primary direct
_atom_sites_solution_secondary difmap
_audit_creation_method SHELXL-97
_cell_angle_alpha 90.00
_cell_angle_beta 94.260(4)
_cell_angle_gamma 90.00
_cell_formula_units_Z 4
_cell_length_a 8.4018(18)
_cell_length_b 17.937(4)
_cell_length_c 19.719(4)
_cell_measurement_temperature 296(2)
_cell_volume 2963.5(11)
_computing_structure_refinement 'SHELXL-97 (Sheldrick, 1997)'
_computing_structure_solution 'SHELXS-97 (Sheldrick, 1990)'
_diffrn_ambient_temperature 296(2)
_diffrn_measured_fraction_theta_full 0.998
_diffrn_measured_fraction_theta_max 0.998
_diffrn_radiation_monochromator graphite
_diffrn_radiation_source 'fine-focus sealed tube'
_diffrn_radiation_type MoK\a
_diffrn_radiation_wavelength 0.71073
_diffrn_reflns_av_R_equivalents 0.0542
_diffrn_reflns_av_sigmaI/netI 0.0758
_diffrn_reflns_limit_h_max 11
_diffrn_reflns_limit_h_min -11
_diffrn_reflns_limit_k_max 22
_diffrn_reflns_limit_k_min -23
_diffrn_reflns_limit_l_max 26
_diffrn_reflns_limit_l_min -21
_diffrn_reflns_number 21407
_diffrn_reflns_theta_full 28.23
_diffrn_reflns_theta_max 28.23
_diffrn_reflns_theta_min 1.54
_exptl_absorpt_coefficient_mu 0.784
_exptl_absorpt_correction_type multi-scan
_exptl_absorpt_process_details sadabs
_exptl_crystal_density_diffrn 1.316
_exptl_crystal_density_method 'not measured'
_exptl_crystal_F_000 1204
_exptl_crystal_size_max 0.2
_exptl_crystal_size_mid 0.2
_exptl_crystal_size_min 0.2
_platon_squeeze_details
;
;
_refine_diff_density_max 0.453
_refine_diff_density_min -0.533
_refine_diff_density_rms 0.058
_refine_ls_extinction_method none
_refine_ls_goodness_of_fit_ref 0.890
_refine_ls_hydrogen_treatment constr
_refine_ls_matrix_type full
_refine_ls_number_parameters 361
_refine_ls_number_reflns 7306
_refine_ls_number_restraints 0
_refine_ls_restrained_S_all 0.890
_refine_ls_R_factor_all 0.0869
_refine_ls_R_factor_gt 0.0451
_refine_ls_shift/su_max 0.000
_refine_ls_shift/su_mean 0.000
_refine_ls_structure_factor_coef Fsqd
_refine_ls_weighting_details 'calc w=1/[\s^2^(Fo^2^)+(0.0471P)^2^+0.0000P] where P=(Fo^2^+2Fc^2^)/3'
_refine_ls_weighting_scheme calc
_refine_ls_wR_factor_gt 0.0932
_refine_ls_wR_factor_ref 0.1032
_reflns_number_gt 4332
_reflns_number_total 7306
_reflns_threshold_expression >2sigma(I)
_cod_data_source_file c3ra43425g.txt
_cod_data_source_block D:\olex2\Cu\wangli.CIF
_cod_original_sg_symbol_H-M P21/c
_cod_database_code 7239203

loop_
_symmetry_equiv_pos_as_xyz
'x, y, z'
'-x, y+1/2, -z+1/2'
'-x, -y, -z'
'x, -y-1/2, z-1/2'

loop_
_atom_site_label
_atom_site_type_symbol
_atom_site_fract_x
_atom_site_fract_y
_atom_site_fract_z
_atom_site_U_iso_or_equiv
_atom_site_adp_type
_atom_site_occupancy
_atom_site_symmetry_multiplicity
_atom_site_calc_flag
_atom_site_refinement_flags
Cu1 Cu 0.30268(3) 0.082863(17) 0.200572(15) 0.03191(10) Uani 1 1 d .
O1 O 0.27596(19) -0.02193(10) 0.30012(9) 0.0445(5) Uani 1 1 d .
O2 O 0.10806(18) 0.03258(10) 0.22363(9) 0.0382(4) Uani 1 1 d .
O3 O 0.35726(19) 0.00696(9) 0.13601(9) 0.0366(4) Uani 1 1 d .
O4 O 0.1633(2) 0.03024(10) 0.05435(9) 0.0442(5) Uani 1 1 d .
O5 O 0.1647(2) 0.16402(10) 0.11956(9) 0.0434(5) Uani 1 1 d .
O6 O -0.1401(2) -0.03653(13) 0.09828(12) 0.0735(7) Uani 1 1 d .
N1 N -0.3856(2) -0.21807(11) 0.42086(10) 0.0324(5) Uani 1 1 d .
N2 N -0.5483(2) -0.13101(12) 0.38186(10) 0.0366(5) Uani 1 1 d .
H2 H -0.5822 -0.0912 0.3611 0.044 Uiso 1 1 calc R
N3 N -0.6403(2) -0.17756(12) 0.41601(10) 0.0363(5) Uani 1 1 d .
N4 N 0.5209(2) 0.12840(12) 0.19954(10) 0.0345(5) Uani 1 1 d .
N5 N 0.2743(3) 0.16703(13) 0.26699(11) 0.0428(5) Uani 1 1 d .
C1 C 0.1383(3) -0.01095(13) 0.27438(13) 0.0336(6) Uani 1 1 d .
C2 C -0.0023(3) -0.04830(14) 0.30185(12) 0.0326(6) Uani 1 1 d .
C3 C 0.0188(3) -0.10468(15) 0.34949(14) 0.0443(7) Uani 1 1 d .
H3 H 0.1216 -0.1198 0.3641 0.053 Uiso 1 1 calc R
C4 C -0.1100(3) -0.13874(15) 0.37564(14) 0.0442(7) Uani 1 1 d .
H4 H -0.0931 -0.1765 0.4077 0.053 Uiso 1 1 calc R
C5 C -0.2641(3) -0.11758(13) 0.35487(12) 0.0310(5) Uani 1 1 d .
C6 C -0.2870(3) -0.06068(16) 0.30758(14) 0.0456(7) Uani 1 1 d .
H6 H -0.3898 -0.0451 0.2936 0.055 Uiso 1 1 calc R
C7 C -0.1568(3) -0.02722(16) 0.28127(14) 0.0448(7) Uani 1 1 d .
H7 H -0.1735 0.0103 0.2490 0.054 Uiso 1 1 calc R
C8 C -0.3972(3) -0.15529(13) 0.38470(12) 0.0308(5) Uani 1 1 d .
C9 C -0.5369(3) -0.22916(13) 0.43886(12) 0.0302(5) Uani 1 1 d .
C10 C -0.5843(3) -0.29434(13) 0.47803(12) 0.0307(5) Uani 1 1 d .
C11 C -0.4709(3) -0.34486(14) 0.50375(12) 0.0341(6) Uani 1 1 d .
H11 H -0.3635 -0.3362 0.4981 0.041 Uiso 1 1 calc R
C12 C 0.2101(3) -0.12761(15) 0.01897(13) 0.0389(6) Uani 1 1 d .
H12 H 0.1026 -0.1182 0.0235 0.047 Uiso 1 1 calc R
C13 C 0.3245(3) -0.07687(13) 0.04453(11) 0.0298(5) Uani 1 1 d .
C14 C 0.4851(3) -0.09229(14) 0.03765(12) 0.0347(6) Uani 1 1 d .
H14 H 0.5631 -0.0598 0.0561 0.042 Uiso 1 1 calc R
C15 C -0.7449(3) -0.30827(15) 0.48689(13) 0.0394(6) Uani 1 1 d .
H15 H -0.8221 -0.2741 0.4710 0.047 Uiso 1 1 calc R
C16 C 0.2759(3) -0.00774(14) 0.08024(13) 0.0321(6) Uani 1 1 d .
C17 C 0.6460(3) 0.10515(16) 0.16810(13) 0.0417(7) Uani 1 1 d .
H17 H 0.6381 0.0604 0.1442 0.050 Uiso 1 1 calc R
C18 C 0.7885(3) 0.14475(19) 0.16935(16) 0.0541(8) Uani 1 1 d .
H18 H 0.8748 0.1261 0.1478 0.065 Uiso 1 1 calc R
C19 C 0.7998(4) 0.2115(2) 0.20281(16) 0.0619(9) Uani 1 1 d .
H19 H 0.8935 0.2392 0.2029 0.074 Uiso 1 1 calc R
C20 C 0.6712(4) 0.23860(17) 0.23710(15) 0.0520(8) Uani 1 1 d .
C21 C 0.5336(3) 0.19371(15) 0.23486(13) 0.0403(6) Uani 1 1 d .
C22 C 0.6677(5) 0.3073(2) 0.27237(18) 0.0729(11) Uani 1 1 d .
H22 H 0.7575 0.3378 0.2745 0.087 Uiso 1 1 calc R
C23 C 0.5389(5) 0.32953(19) 0.30262(17) 0.0739(11) Uani 1 1 d .
H23 H 0.5405 0.3758 0.3240 0.089 Uiso 1 1 calc R
C24 C 0.3976(4) 0.28425(17) 0.30328(15) 0.0586(9) Uani 1 1 d .
C25 C 0.3987(3) 0.21557(16) 0.26942(13) 0.0441(7) Uani 1 1 d .
C26 C 0.2611(5) 0.3020(2) 0.33482(18) 0.0778(11) Uani 1 1 d .
H26 H 0.2537 0.3477 0.3567 0.093 Uiso 1 1 calc R
C27 C 0.1372(4) 0.2530(2) 0.33401(18) 0.0799(12) Uani 1 1 d .
H27 H 0.0466 0.2646 0.3563 0.096 Uiso 1 1 calc R
C28 C 0.1463(4) 0.18407(19) 0.29917(15) 0.0616(9) Uani 1 1 d .
H28 H 0.0617 0.1506 0.2989 0.074 Uiso 1 1 calc R
H2W H 0.2287 0.1970 0.0962 0.074 Uiso 1 1 d R
H1W H 0.1624 0.1344 0.0867 0.074 Uiso 1 1 d R
H3W H -0.0481 -0.0287 0.1264 0.074 Uiso 1 1 d R
H4W H -0.1283 -0.0098 0.0622 0.074 Uiso 1 1 d R

loop_
_atom_site_aniso_label
_atom_site_aniso_U_11
_atom_site_aniso_U_22
_atom_site_aniso_U_33
_atom_site_aniso_U_23
_atom_site_aniso_U_13
_atom_site_aniso_U_12
Cu1 0.03003(16) 0.02787(18) 0.03882(18) -0.00403(14) 0.00914(12) -0.00259(14)
O1 0.0292(9) 0.0465(12) 0.0581(13) 0.0146(9) 0.0048(8) -0.0012(8)
O2 0.0346(9) 0.0370(11) 0.0439(11) 0.0109(8) 0.0097(8) -0.0026(8)
O3 0.0365(9) 0.0322(11) 0.0414(11) -0.0099(8) 0.0049(8) 0.0017(8)
O4 0.0374(10) 0.0340(11) 0.0604(13) -0.0107(9) -0.0016(9) 0.0088(8)
O5 0.0458(10) 0.0347(11) 0.0515(12) -0.0036(8) 0.0165(8) -0.0024(8)
O6 0.0513(12) 0.0817(18) 0.0889(17) 0.0240(13) 0.0139(12) -0.0122(12)
N1 0.0264(10) 0.0284(12) 0.0431(12) 0.0077(9) 0.0066(9) -0.0016(9)
N2 0.0307(11) 0.0315(13) 0.0484(13) 0.0163(10) 0.0078(9) 0.0004(9)
N3 0.0294(10) 0.0322(13) 0.0481(13) 0.0117(10) 0.0077(9) -0.0009(9)
N4 0.0338(11) 0.0293(13) 0.0403(13) 0.0044(9) 0.0025(9) -0.0028(9)
N5 0.0432(13) 0.0418(14) 0.0437(13) -0.0090(10) 0.0047(10) 0.0044(11)
C1 0.0337(13) 0.0236(14) 0.0447(16) 0.0001(11) 0.0109(12) -0.0030(11)
C2 0.0297(12) 0.0260(14) 0.0436(15) 0.0046(11) 0.0112(11) -0.0012(10)
C3 0.0256(12) 0.0441(18) 0.0634(19) 0.0189(14) 0.0049(12) 0.0019(12)
C4 0.0316(13) 0.0414(18) 0.0597(18) 0.0255(14) 0.0044(12) 0.0002(12)
C5 0.0294(12) 0.0260(14) 0.0383(14) 0.0063(11) 0.0075(10) -0.0014(10)
C6 0.0261(13) 0.0475(18) 0.0632(19) 0.0216(14) 0.0039(12) -0.0001(12)
C7 0.0354(14) 0.0481(18) 0.0511(17) 0.0249(13) 0.0044(12) -0.0009(13)
C8 0.0265(12) 0.0281(15) 0.0379(14) 0.0074(11) 0.0033(10) 0.0003(10)
C9 0.0285(12) 0.0281(14) 0.0344(14) 0.0041(10) 0.0043(10) -0.0014(10)
C10 0.0294(12) 0.0288(14) 0.0348(14) 0.0053(10) 0.0070(10) -0.0023(10)
C11 0.0241(11) 0.0356(16) 0.0433(15) 0.0064(11) 0.0075(10) 0.0001(11)
C12 0.0249(12) 0.0367(17) 0.0557(17) -0.0147(13) 0.0079(11) 0.0015(11)
C13 0.0324(12) 0.0243(14) 0.0334(13) -0.0019(10) 0.0069(10) 0.0026(11)
C14 0.0301(12) 0.0351(16) 0.0394(15) -0.0092(11) 0.0059(10) -0.0028(11)
C15 0.0282(13) 0.0368(16) 0.0537(17) 0.0125(12) 0.0064(11) 0.0068(11)
C16 0.0282(12) 0.0269(14) 0.0428(16) -0.0036(11) 0.0126(11) -0.0040(11)
C17 0.0332(14) 0.0420(17) 0.0501(17) 0.0108(12) 0.0049(12) 0.0020(12)
C18 0.0359(15) 0.064(2) 0.063(2) 0.0225(17) 0.0070(13) -0.0031(15)
C19 0.0455(17) 0.070(2) 0.068(2) 0.0246(19) -0.0098(15) -0.0261(17)
C20 0.0614(19) 0.046(2) 0.0461(17) 0.0114(14) -0.0147(15) -0.0233(16)
C21 0.0463(15) 0.0311(16) 0.0419(16) 0.0051(12) -0.0079(12) -0.0082(12)
C22 0.096(3) 0.050(2) 0.069(2) 0.0027(18) -0.016(2) -0.038(2)
C23 0.126(3) 0.036(2) 0.057(2) -0.0105(16) -0.020(2) -0.021(2)
C24 0.086(2) 0.0380(19) 0.0486(19) -0.0123(14) -0.0139(17) 0.0076(18)
C25 0.0551(17) 0.0363(17) 0.0395(16) -0.0059(12) -0.0067(13) -0.0013(14)
C26 0.102(3) 0.060(3) 0.068(2) -0.0321(19) -0.015(2) 0.018(2)
C27 0.070(2) 0.096(3) 0.074(3) -0.036(2) 0.0024(19) 0.032(2)
C28 0.0520(18) 0.071(2) 0.062(2) -0.0244(17) 0.0064(15) 0.0064(17)

loop_
_atom_type_symbol
_atom_type_description
_atom_type_scat_dispersion_real
_atom_type_scat_dispersion_imag
_atom_type_scat_source
C C 0.0033 0.0016 'International Tables Vol C Tables 4.2.6.8 and 6.1.1.4'
H H 0.0000 0.0000 'International Tables Vol C Tables 4.2.6.8 and 6.1.1.4'
N N 0.0061 0.0033 'International Tables Vol C Tables 4.2.6.8 and 6.1.1.4'
O O 0.0106 0.0060 'International Tables Vol C Tables 4.2.6.8 and 6.1.1.4'
Cu Cu 0.3201 1.2651 'International Tables Vol C Tables 4.2.6.8 and 6.1.1.4'

loop_
_geom_angle_atom_site_label_1
_geom_angle_atom_site_label_2
_geom_angle_atom_site_label_3
_geom_angle
_geom_angle_site_symmetry_1
O3 Cu1 O2 94.10(7) .
O3 Cu1 N4 91.05(8) .
O2 Cu1 N4 166.42(8) .
O3 Cu1 N5 172.70(8) .
O2 Cu1 N5 93.03(8) .
N4 Cu1 N5 81.66(9) .
O3 Cu1 O5 96.60(7) .
O2 Cu1 O5 93.67(7) .
N4 Cu1 O5 98.22(7) .
N5 Cu1 O5 84.48(8) .
C1 O2 Cu1 110.07(15) .
C16 O3 Cu1 124.83(15) .
Cu1 O5 H2W 116.2 .
Cu1 O5 H1W 96.4 .
H2W O5 H1W 90.1 .
H3W O6 H4W 105.4 .
C8 N1 C9 103.35(18) .
C8 N2 N3 110.71(19) .
C8 N2 H2 124.6 .
N3 N2 H2 124.6 .
C9 N3 N2 102.50(18) .
C17 N4 C21 118.3(2) .
C17 N4 Cu1 129.22(18) .
C21 N4 Cu1 112.39(16) .
C28 N5 C25 119.0(2) .
C28 N5 Cu1 128.4(2) .
C25 N5 Cu1 111.92(17) .
O1 C1 O2 122.7(2) .
O1 C1 C2 121.1(2) .
O2 C1 C2 116.1(2) .
C3 C2 C7 118.0(2) .
C3 C2 C1 120.6(2) .
C7 C2 C1 121.4(2) .
C4 C3 C2 121.0(2) .
C4 C3 H3 119.5 .
C2 C3 H3 119.5 .
C3 C4 C5 120.8(2) .
C3 C4 H4 119.6 .
C5 C4 H4 119.6 .
C4 C5 C6 118.8(2) .
C4 C5 C8 118.7(2) .
C6 C5 C8 122.5(2) .
C7 C6 C5 119.9(2) .
C7 C6 H6 120.1 .
C5 C6 H6 120.1 .
C6 C7 C2 121.5(2) .
C6 C7 H7 119.2 .
C2 C7 H7 119.2 .
N1 C8 N2 109.17(19) .
N1 C8 C5 125.2(2) .
N2 C8 C5 125.6(2) .
N3 C9 N1 114.3(2) .
N3 C9 C10 122.5(2) .
N1 C9 C10 123.2(2) .
C11 C10 C15 118.9(2) .
C11 C10 C9 120.4(2) .
C15 C10 C9 120.6(2) .
C14 C11 C10 120.8(2) 4_456
C14 C11 H11 119.6 4_456
C10 C11 H11 119.6 .
C15 C12 C13 120.4(2) 4_655
C15 C12 H12 119.8 4_655
C13 C12 H12 119.8 .
C12 C13 C14 118.9(2) .
C12 C13 C16 120.5(2) .
C14 C13 C16 120.7(2) .
C11 C14 C13 120.5(2) 4_655
C11 C14 H14 119.8 4_655
C13 C14 H14 119.8 .
C12 C15 C10 120.5(2) 4_456
C12 C15 H15 119.8 4_456
C10 C15 H15 119.8 .
O4 C16 O3 125.6(2) .
O4 C16 C13 119.1(2) .
O3 C16 C13 115.3(2) .
N4 C17 C18 122.8(3) .
N4 C17 H17 118.6 .
C18 C17 H17 118.6 .
C19 C18 C17 119.0(3) .
C19 C18 H18 120.5 .
C17 C18 H18 120.5 .
C18 C19 C20 120.5(3) .
C18 C19 H19 119.8 .
C20 C19 H19 119.8 .
C19 C20 C21 116.6(3) .
C19 C20 C22 125.6(3) .
C21 C20 C22 117.8(3) .
N4 C21 C20 122.7(3) .
N4 C21 C25 116.6(2) .
C20 C21 C25 120.7(3) .
C23 C22 C20 121.7(3) .
C23 C22 H22 119.1 .
C20 C22 H22 119.1 .
C22 C23 C24 122.1(3) .
C22 C23 H23 118.9 .
C24 C23 H23 118.9 .
C26 C24 C25 116.8(3) .
C26 C24 C23 125.9(3) .
C25 C24 C23 117.2(3) .
N5 C25 C24 123.2(3) .
N5 C25 C21 116.5(2) .
C24 C25 C21 120.3(3) .
C27 C26 C24 120.4(3) .
C27 C26 H26 119.8 .
C24 C26 H26 119.8 .
C26 C27 C28 120.0(3) .
C26 C27 H27 120.0 .
C28 C27 H27 120.0 .
N5 C28 C27 120.5(3) .
N5 C28 H28 119.7 .
C27 C28 H28 119.7 .

loop_
_geom_bond_atom_site_label_1
_geom_bond_atom_site_label_2
_geom_bond_distance
_geom_bond_site_symmetry_2
Cu1 O3 1.9421(16) .
Cu1 O2 1.9505(16) .
Cu1 N4 2.0088(19) .
Cu1 N5 2.024(2) .
Cu1 O5 2.3958(19) .
O1 C1 1.244(3) .
O2 C1 1.280(3) .
O3 C16 1.279(3) .
O4 C16 1.244(3) .
O5 H2W 0.9428 .
O5 H1W 0.8367 .
O6 H3W 0.9269 .
O6 H4W 0.8706 .
N1 C8 1.333(3) .
N1 C9 1.360(3) .
N2 C8 1.340(3) .
N2 N3 1.351(3) .
N2 H2 0.8600 .
N3 C9 1.325(3) .
N4 C17 1.326(3) .
N4 C21 1.363(3) .
N5 C28 1.324(3) .
N5 C25 1.359(3) .
C1 C2 1.494(3) .
C2 C3 1.383(3) .
C2 C7 1.384(3) .
C3 C4 1.376(3) .
C3 H3 0.9300 .
C4 C5 1.382(3) .
C4 H4 0.9300 .
C5 C6 1.386(3) .
C5 C8 1.467(3) .
C6 C7 1.382(3) .
C6 H6 0.9300 .
C7 H7 0.9300 .
C9 C10 1.472(3) .
C10 C11 1.384(3) .
C10 C15 1.396(3) .
C11 C14 1.375(3) 4_456
C11 H11 0.9300 .
C12 C15 1.379(3) 4_655
C12 C13 1.391(3) .
C12 H12 0.9300 .
C13 C14 1.394(3) .
C13 C16 1.498(3) .
C14 C11 1.375(3) 4_655
C14 H14 0.9300 .
C15 C12 1.379(3) 4_456
C15 H15 0.9300 .
C17 C18 1.391(4) .
C17 H17 0.9300 .
C18 C19 1.367(4) .
C18 H18 0.9300 .
C19 C20 1.404(4) .
C19 H19 0.9300 .
C20 C21 1.407(4) .
C20 C22 1.417(5) .
C21 C25 1.420(4) .
C22 C23 1.335(5) .
C22 H22 0.9300 .
C23 C24 1.439(5) .
C23 H23 0.9300 .
C24 C26 1.382(5) .
C24 C25 1.402(4) .
C26 C27 1.362(5) .
C26 H26 0.9300 .
C27 C28 1.418(4) .
C27 H27 0.9300 .
C28 H28 0.9300 .

loop_
_geom_torsion_atom_site_label_1
_geom_torsion_atom_site_label_2
_geom_torsion_atom_site_label_3
_geom_torsion_atom_site_label_4
_geom_torsion
_geom_torsion_site_symmetry_1
_geom_torsion_site_symmetry_4
O3 Cu1 O2 C1 91.06(17) . .
N4 Cu1 O2 C1 -21.0(4) . .
N5 Cu1 O2 C1 -87.38(17) . .
O5 Cu1 O2 C1 -172.04(16) . .
O2 Cu1 O3 C16 65.49(19) . .
N4 Cu1 O3 C16 -127.08(18) . .
N5 Cu1 O3 C16 -126.8(6) . .
O5 Cu1 O3 C16 -28.69(19) . .
C8 N2 N3 C9 0.3(3) . .
O3 Cu1 N4 C17 -4.5(2) . .
O2 Cu1 N4 C17 107.9(4) . .
N5 Cu1 N4 C17 175.6(2) . .
O5 Cu1 N4 C17 -101.3(2) . .
O3 Cu1 N4 C21 172.89(17) . .
O2 Cu1 N4 C21 -74.8(4) . .
N5 Cu1 N4 C21 -7.08(17) . .
O5 Cu1 N4 C21 76.07(17) . .
O3 Cu1 N5 C28 179(33) . .
O2 Cu1 N5 C28 -13.1(3) . .
N4 Cu1 N5 C28 179.5(3) . .
O5 Cu1 N5 C28 80.3(3) . .
O3 Cu1 N5 C25 8.7(8) . .
O2 Cu1 N5 C25 176.42(18) . .
N4 Cu1 N5 C25 8.98(18) . .
O5 Cu1 N5 C25 -90.19(18) . .
Cu1 O2 C1 O1 -5.0(3) . .
Cu1 O2 C1 C2 174.74(16) . .
O1 C1 C2 C3 -10.2(4) . .
O2 C1 C2 C3 170.1(2) . .
O1 C1 C2 C7 169.1(3) . .
O2 C1 C2 C7 -10.7(4) . .
C7 C2 C3 C4 0.0(4) . .
C1 C2 C3 C4 179.2(2) . .
C2 C3 C4 C5 0.1(4) . .
C3 C4 C5 C6 -0.7(4) . .
C3 C4 C5 C8 -179.5(3) . .
C4 C5 C6 C7 1.1(4) . .
C8 C5 C6 C7 180.0(2) . .
C5 C6 C7 C2 -1.1(4) . .
C3 C2 C7 C6 0.5(4) . .
C1 C2 C7 C6 -178.7(3) . .
C9 N1 C8 N2 0.0(3) . .
C9 N1 C8 C5 178.1(2) . .
N3 N2 C8 N1 -0.2(3) . .
N3 N2 C8 C5 -178.3(2) . .
C4 C5 C8 N1 -13.4(4) . .
C6 C5 C8 N1 167.7(3) . .
C4 C5 C8 N2 164.3(3) . .
C6 C5 C8 N2 -14.6(4) . .
N2 N3 C9 N1 -0.3(3) . .
N2 N3 C9 C10 -178.0(2) . .
C8 N1 C9 N3 0.2(3) . .
C8 N1 C9 C10 177.8(2) . .
N3 C9 C10 C11 -176.8(2) . .
N1 C9 C10 C11 5.8(4) . .
N3 C9 C10 C15 6.5(4) . .
N1 C9 C10 C15 -171.0(2) . .
C15 C10 C11 C14 -0.1(4) . 4_456
C9 C10 C11 C14 -176.9(2) . 4_456
C15 C12 C13 C14 -0.5(4) 4_655 .
C15 C12 C13 C16 -179.1(2) 4_655 .
C12 C13 C14 C11 2.6(4) . 4_655
C16 C13 C14 C11 -178.8(2) . 4_655
C11 C10 C15 C12 -1.9(4) . 4_456
C9 C10 C15 C12 174.9(2) . 4_456
Cu1 O3 C16 O4 10.4(3) . .
Cu1 O3 C16 C13 -169.81(14) . .
C12 C13 C16 O4 -46.3(3) . .
C14 C13 C16 O4 135.1(2) . .
C12 C13 C16 O3 134.0(2) . .
C14 C13 C16 O3 -44.6(3) . .
C21 N4 C17 C18 -0.4(4) . .
Cu1 N4 C17 C18 176.79(19) . .
N4 C17 C18 C19 -1.8(4) . .
C17 C18 C19 C20 1.9(4) . .
C18 C19 C20 C21 0.0(4) . .
C18 C19 C20 C22 -178.8(3) . .
C17 N4 C21 C20 2.5(4) . .
Cu1 N4 C21 C20 -175.2(2) . .
C17 N4 C21 C25 -178.2(2) . .
Cu1 N4 C21 C25 4.1(3) . .
C19 C20 C21 N4 -2.3(4) . .
C22 C20 C21 N4 176.6(3) . .
C19 C20 C21 C25 178.4(2) . .
C22 C20 C21 C25 -2.6(4) . .
C19 C20 C22 C23 178.7(3) . .
C21 C20 C22 C23 -0.1(5) . .
C20 C22 C23 C24 2.1(5) . .
C22 C23 C24 C26 178.2(3) . .
C22 C23 C24 C25 -1.2(5) . .
C28 N5 C25 C24 -1.5(4) . .
Cu1 N5 C25 C24 170.1(2) . .
C28 N5 C25 C21 179.0(2) . .
Cu1 N5 C25 C21 -9.4(3) . .
C26 C24 C25 N5 -0.5(4) . .
C23 C24 C25 N5 179.0(3) . .
C26 C24 C25 C21 179.0(3) . .
C23 C24 C25 C21 -1.5(4) . .
N4 C21 C25 N5 3.7(4) . .
C20 C21 C25 N5 -177.0(2) . .
N4 C21 C25 C24 -175.8(2) . .
C20 C21 C25 C24 3.4(4) . .
C25 C24 C26 C27 2.0(5) . .
C23 C24 C26 C27 -177.4(3) . .
C24 C26 C27 C28 -1.6(6) . .
C25 N5 C28 C27 1.8(4) . .
Cu1 N5 C28 C27 -168.1(2) . .
C26 C27 C28 N5 -0.3(5) . .

loop_
_platon_squeeze_void_nr
_platon_squeeze_void_average_x
_platon_squeeze_void_average_y
_platon_squeeze_void_average_z
_platon_squeeze_void_volume
_platon_squeeze_void_count_electrons
_platon_squeeze_void_content
1 -0.017 0.000 0.500 320 96 ' '
2 -0.034 0.500 1.000 320 96 ' '
